data_4032229
loop_
_publ_author_name
'Zhong, Chang-Zhi'
'Tung, Po-Ting'
'Chao, Tsung-Han'
'Yeh, Ming-Chang P'

_publ_section_title
;
 Gold-Catalyzed Stereoselective Synthesis of Bicyclic Lactams and Ketones
 from N-Tosylynamidomethyl-Tethered Cyclohexenes.
;
_journal_issue 1
_journal_name_full 'The Journal of organic chemistry'
_journal_page_first 481
_journal_page_last 501
_journal_paper_doi 10.1021/acs.joc.6b02479
_journal_volume 82
_journal_year 2017
_chemical_formula_moiety 'C24 H25 N O4 S'
_chemical_formula_sum 'C24 H25 N O4 S'
_chemical_formula_weight 423.51
_chemical_name_systematic
;
 ?
;
_space_group_IT_number 2
_symmetry_cell_setting triclinic
_symmetry_space_group_name_Hall '-P 1'
_symmetry_space_group_name_H-M 'P -1'
_atom_sites_solution_hydrogens geom
_atom_sites_solution_primary direct
_atom_sites_solution_secondary difmap
_audit_creation_method SHELXL-97
_cell_angle_alpha 95.876(2)
_cell_angle_beta 96.881(2)
_cell_angle_gamma 97.458(2)
_cell_formula_units_Z 2
_cell_length_a 8.0991(3)
_cell_length_b 11.0021(4)
_cell_length_c 12.0817(4)
_cell_measurement_reflns_used 3108
_cell_measurement_temperature 296(2)
_cell_measurement_theta_max 23.16
_cell_measurement_theta_min 2.39
_cell_volume 1052.14(7)
_computing_molecular_graphics 'Ortep-3 for Windows (Farrugia, 1997)'
_computing_publication_material 'WinGX publication routines (Farrugia, 1999)'
_computing_structure_refinement 'SHELXL-97 (Sheldrick, 1997)'
_computing_structure_solution 'SHELXS-86 (Sheldrick, 1986)'
_diffrn_ambient_temperature 296(2)
_diffrn_measured_fraction_theta_full 0.987
_diffrn_measured_fraction_theta_max 0.987
_diffrn_measurement_device_type 'Bruker APEX2'
_diffrn_radiation_monochromator graphite
_diffrn_radiation_source 'fine-focus sealed tube'
_diffrn_radiation_type MoK\a
_diffrn_radiation_wavelength 0.71073
_diffrn_reflns_av_R_equivalents 0.0421
_diffrn_reflns_av_sigmaI/netI 0.0540
_diffrn_reflns_limit_h_max 9
_diffrn_reflns_limit_h_min -9
_diffrn_reflns_limit_k_max 13
_diffrn_reflns_limit_k_min -13
_diffrn_reflns_limit_l_max 13
_diffrn_reflns_limit_l_min -14
_diffrn_reflns_number 9249
_diffrn_reflns_theta_full 25.06
_diffrn_reflns_theta_max 25.06
_diffrn_reflns_theta_min 1.71
_exptl_absorpt_coefficient_mu 0.185
_exptl_absorpt_correction_T_max 0.9908
_exptl_absorpt_correction_T_min 0.8908
_exptl_absorpt_correction_type multi-scan
_exptl_crystal_colour colorless
_exptl_crystal_density_diffrn 1.337
_exptl_crystal_density_method 'not measured'
_exptl_crystal_description prism
_exptl_crystal_F_000 448
_exptl_crystal_size_max 0.64
_exptl_crystal_size_mid 0.26
_exptl_crystal_size_min 0.05
_refine_diff_density_max 0.578
_refine_diff_density_min -0.484
_refine_diff_density_rms 0.048
_refine_ls_extinction_method none
_refine_ls_goodness_of_fit_ref 1.065
_refine_ls_hydrogen_treatment constr
_refine_ls_matrix_type full
_refine_ls_number_parameters 267
_refine_ls_number_reflns 3698
_refine_ls_number_restraints 2
_refine_ls_restrained_S_all 1.073
_refine_ls_R_factor_all 0.0974
_refine_ls_R_factor_gt 0.0656
_refine_ls_shift/su_max 0.002
_refine_ls_shift/su_mean 0.000
_refine_ls_structure_factor_coef Fsqd
_refine_ls_weighting_details 'calc w=1/[\s^2^(Fo^2^)+(0.0788P)^2^+0.6451P] where P=(Fo^2^+2Fc^2^)/3'
_refine_ls_weighting_scheme calc
_refine_ls_wR_factor_gt 0.1692
_refine_ls_wR_factor_ref 0.1900
_reflns_number_gt 2529
_reflns_number_total 3698
_reflns_threshold_expression >2sigma(I)
_cod_data_source_file jo6b02479_si_014.cif
_cod_data_source_block a17993
_cod_original_cell_volume 1052.14(6)
_cod_database_code 4032229

loop_
_symmetry_equiv_pos_as_xyz
'x, y, z'
'-x, -y, -z'

loop_
_atom_site_label
_atom_site_type_symbol
_atom_site_fract_x
_atom_site_fract_y
_atom_site_fract_z
_atom_site_U_iso_or_equiv
_atom_site_adp_type
_atom_site_occupancy
_atom_site_symmetry_multiplicity
_atom_site_calc_flag
_atom_site_refinement_flags
_atom_site_disorder_assembly
_atom_site_disorder_group
C1 C 0.5606(4) 0.8832(3) 0.8239(3) 0.0543(8) Uani 1 1 d . . .
C2 C 0.6431(5) 0.9933(3) 0.8815(3) 0.0712(10) Uani 1 1 d . . .
H2 H 0.6388 1.0668 0.8502 0.085 Uiso 1 1 calc R . .
C3 C 0.7322(5) 0.9929(4) 0.9864(3) 0.0800(12) Uani 1 1 d . . .
H3 H 0.7873 1.0673 1.0251 0.096 Uiso 1 1 calc R . .
C4 C 0.7421(5) 0.8866(4) 1.0354(3) 0.0690(10) Uani 1 1 d . . .
C5 C 0.8398(6) 0.8878(5) 1.1502(3) 0.1084(17) Uani 1 1 d . . .
H5A H 0.8874 0.9711 1.1794 0.163 Uiso 1 1 calc R . .
H5B H 0.9283 0.8382 1.1444 0.163 Uiso 1 1 calc R . .
H5C H 0.7659 0.8549 1.1997 0.163 Uiso 1 1 calc R . .
C6 C 0.6581(5) 0.7785(4) 0.9771(3) 0.0710(10) Uani 1 1 d . . .
H6 H 0.6621 0.7052 1.0088 0.085 Uiso 1 1 calc R . .
C7 C 0.5677(5) 0.7758(3) 0.8721(3) 0.0657(9) Uani 1 1 d . . .
H7 H 0.5117 0.7014 0.8340 0.079 Uiso 1 1 calc R . .
C8 C 0.7394(4) 0.9329(3) 0.5938(3) 0.0599(9) Uani 1 1 d . . .
H8A H 0.7573 0.9940 0.6595 0.072 Uiso 1 1 calc R . .
H8B H 0.7219 0.9757 0.5281 0.072 Uiso 1 1 calc R . .
C9 C 0.8976(4) 0.8703(3) 0.5890(3) 0.0600(9) Uani 1 1 d . . .
H9 H 0.9948 0.9350 0.6098 0.072 Uiso 1 1 calc R . .
C10 C 0.9066(4) 0.7800(3) 0.6767(3) 0.0670(10) Uani 1 1 d . . .
H10A H 1.0147 0.7505 0.6832 0.080 Uiso 1 1 calc R . .
H10B H 0.8914 0.8198 0.7494 0.080 Uiso 1 1 calc R . .
C11 C 0.7662(4) 0.6736(3) 0.6363(3) 0.0590(9) Uani 1 1 d . . .
H11 H 0.7387 0.6212 0.6944 0.071 Uiso 1 1 calc R . .
C12 C 0.6175(3) 0.7204(3) 0.5777(3) 0.0481(8) Uani 1 1 d . . .
C13 C 0.6042(4) 0.6473(3) 0.4812(3) 0.0487(8) Uani 1 1 d . . .
C14 C 0.7681(4) 0.6004(3) 0.5187(3) 0.0638(10) Uani 1 1 d . . .
H14 H 0.7621 0.5106 0.5168 0.077 Uiso 1 1 calc R . .
C15 C 0.9128(4) 0.6656(3) 0.4647(4) 0.0733(11) Uani 1 1 d . . .
H15A H 1.0189 0.6493 0.5023 0.088 Uiso 1 1 calc R . .
H15B H 0.9030 0.6313 0.3866 0.088 Uiso 1 1 calc R . .
C16 C 0.9136(4) 0.8055(3) 0.4711(3) 0.0648(9) Uani 1 1 d . . .
H16A H 0.8215 0.8215 0.4181 0.078 Uiso 1 1 calc R . .
H16B H 1.0173 0.8423 0.4478 0.078 Uiso 1 1 calc R . .
C17 C 0.5025(4) 0.6394(3) 0.3727(3) 0.0499(8) Uani 1 1 d . A .
C18 C 0.3616(4) 0.7003(3) 0.3589(3) 0.0586(9) Uani 1 1 d . . .
H18 H 0.3301 0.7446 0.4208 0.070 Uiso 1 1 calc R . .
C19 C 0.2692(5) 0.6954(3) 0.2553(3) 0.0734(11) Uani 1 1 d . A .
H19 H 0.1758 0.7365 0.2485 0.088 Uiso 1 1 calc R . .
C20 C 0.3105(6) 0.6318(4) 0.1619(3) 0.0769(12) Uani 1 1 d D . .
C21 C 0.4481(7) 0.5686(4) 0.1747(4) 0.0895(15) Uani 1 1 d . A .
H21 H 0.4771 0.5234 0.1124 0.107 Uiso 1 1 calc R . .
C22 C 0.5425(5) 0.5719(3) 0.2783(3) 0.0729(11) Uani 1 1 d . . .
H22 H 0.6337 0.5285 0.2850 0.087 Uiso 1 1 calc R A .
C23 C 0.1736(10) 0.6419(7) 0.0508(6) 0.0571(18) Uiso 0.55 1 d PD A 1
C24 C 0.1176(11) 0.5769(8) -0.1372(7) 0.093(2) Uiso 0.55 1 d P A 1
H24A H 0.1563 0.5248 -0.1944 0.140 Uiso 0.55 1 calc PR A 1
H24B H 0.1263 0.6598 -0.1562 0.140 Uiso 0.55 1 calc PR A 1
H24C H 0.0024 0.5471 -0.1315 0.140 Uiso 0.55 1 calc PR A 1
C23' C 0.2599(11) 0.6089(8) 0.0474(7) 0.061(2) Uiso 0.45 1 d PD A 2
C24' C 0.0542(12) 0.6659(9) -0.0879(8) 0.083(3) Uiso 0.45 1 d P A 2
H24D H -0.0280 0.7211 -0.0947 0.124 Uiso 0.45 1 calc PR A 2
H24E H -0.0007 0.5821 -0.1049 0.124 Uiso 0.45 1 calc PR A 2
H24F H 0.1335 0.6820 -0.1395 0.124 Uiso 0.45 1 calc PR A 2
N1 N 0.5833(3) 0.8436(2) 0.5987(2) 0.0520(7) Uani 1 1 d . . .
O1 O 0.4227(4) 1.0001(3) 0.6722(2) 0.1062(11) Uani 1 1 d . . .
O2 O 0.3225(3) 0.7766(3) 0.6703(2) 0.0955(10) Uani 1 1 d . . .
O3 O 0.0672(10) 0.6983(7) 0.0470(6) 0.115(2) Uiso 0.55 1 d P A 1
O4 O 0.2209(7) 0.5749(5) -0.0292(5) 0.0806(15) Uiso 0.55 1 d P A 1
O3' O 0.2945(9) 0.5366(6) -0.0314(5) 0.0834(18) Uiso 0.45 1 d P A 2
O4' O 0.1432(12) 0.6849(8) 0.0281(7) 0.088(2) Uiso 0.45 1 d P A 2
S1 S 0.45544(11) 0.87818(10) 0.68747(7) 0.0691(4) Uani 1 1 d . . .

loop_
_atom_site_aniso_label
_atom_site_aniso_U_11
_atom_site_aniso_U_22
_atom_site_aniso_U_33
_atom_site_aniso_U_23
_atom_site_aniso_U_13
_atom_site_aniso_U_12
C1 0.0518(19) 0.065(2) 0.0474(19) 0.0055(16) 0.0116(15) 0.0114(16)
C2 0.098(3) 0.059(2) 0.058(2) 0.0053(17) 0.013(2) 0.014(2)
C3 0.095(3) 0.076(3) 0.060(3) -0.013(2) 0.008(2) -0.002(2)
C4 0.064(2) 0.097(3) 0.047(2) -0.001(2) 0.0108(17) 0.018(2)
C5 0.100(3) 0.170(5) 0.053(3) 0.000(3) -0.004(2) 0.037(3)
C6 0.081(3) 0.081(3) 0.055(2) 0.0195(19) 0.011(2) 0.015(2)
C7 0.069(2) 0.065(2) 0.059(2) 0.0041(17) 0.0067(18) -0.0009(18)
C8 0.065(2) 0.059(2) 0.054(2) 0.0112(16) 0.0040(16) 0.0015(17)
C9 0.0443(18) 0.069(2) 0.064(2) 0.0232(17) -0.0005(16) -0.0068(16)
C10 0.0413(18) 0.087(3) 0.074(2) 0.036(2) -0.0035(17) 0.0028(18)
C11 0.0389(17) 0.071(2) 0.072(2) 0.0383(19) 0.0057(16) 0.0069(16)
C12 0.0301(15) 0.0626(19) 0.0539(19) 0.0210(16) 0.0076(13) 0.0031(14)
C13 0.0363(16) 0.0471(17) 0.066(2) 0.0174(15) 0.0143(15) 0.0029(13)
C14 0.0465(19) 0.0518(19) 0.102(3) 0.0311(19) 0.0203(19) 0.0132(15)
C15 0.047(2) 0.075(2) 0.107(3) 0.026(2) 0.028(2) 0.0170(18)
C16 0.0455(19) 0.073(2) 0.081(3) 0.0264(19) 0.0210(17) 0.0017(17)
C17 0.0491(18) 0.0432(17) 0.057(2) 0.0076(14) 0.0142(15) -0.0034(14)
C18 0.061(2) 0.063(2) 0.050(2) 0.0015(15) 0.0032(16) 0.0102(17)
C19 0.080(3) 0.073(2) 0.061(2) 0.0095(19) -0.010(2) 0.004(2)
C20 0.103(3) 0.064(2) 0.053(2) 0.0099(18) 0.005(2) -0.024(2)
C21 0.128(4) 0.072(3) 0.057(3) -0.015(2) 0.037(3) -0.032(3)
C22 0.079(3) 0.058(2) 0.081(3) -0.0078(19) 0.030(2) 0.0008(19)
N1 0.0455(15) 0.0662(17) 0.0453(15) 0.0085(12) 0.0028(12) 0.0131(13)
O1 0.128(3) 0.135(3) 0.0763(19) 0.0205(17) 0.0115(17) 0.093(2)
O2 0.0352(13) 0.168(3) 0.0746(18) -0.0054(18) 0.0048(12) -0.0011(16)
S1 0.0514(6) 0.1061(8) 0.0537(6) 0.0070(5) 0.0029(4) 0.0319(5)

loop_
_atom_type_symbol
_atom_type_description
_atom_type_scat_dispersion_real
_atom_type_scat_dispersion_imag
_atom_type_scat_source
C C 0.0033 0.0016 'International Tables Vol C Tables 4.2.6.8 and 6.1.1.4'
H H 0.0000 0.0000 'International Tables Vol C Tables 4.2.6.8 and 6.1.1.4'
N N 0.0061 0.0033 'International Tables Vol C Tables 4.2.6.8 and 6.1.1.4'
O O 0.0106 0.0060 'International Tables Vol C Tables 4.2.6.8 and 6.1.1.4'
S S 0.1246 0.1234 'International Tables Vol C Tables 4.2.6.8 and 6.1.1.4'

loop_
_geom_angle_atom_site_label_1
_geom_angle_atom_site_label_2
_geom_angle_atom_site_label_3
_geom_angle
C7 C1 C2 119.5(3)
C7 C1 S1 119.8(3)
C2 C1 S1 120.6(3)
C1 C2 C3 119.0(3)
C1 C2 H2 120.5
C3 C2 H2 120.5
C4 C3 C2 122.3(4)
C4 C3 H3 118.8
C2 C3 H3 118.8
C6 C4 C3 117.6(3)
C6 C4 C5 120.8(4)
C3 C4 C5 121.6(4)
C4 C5 H5A 109.5
C4 C5 H5B 109.5
H5A C5 H5B 109.5
C4 C5 H5C 109.5
H5A C5 H5C 109.5
H5B C5 H5C 109.5
C4 C6 C7 121.5(4)
C4 C6 H6 119.3
C7 C6 H6 119.3
C1 C7 C6 120.0(3)
C1 C7 H7 120.0
C6 C7 H7 120.0
N1 C8 C9 113.3(3)
N1 C8 H8A 108.9
C9 C8 H8A 108.9
N1 C8 H8B 108.9
C9 C8 H8B 108.9
H8A C8 H8B 107.7
C10 C9 C8 109.8(3)
C10 C9 C16 110.7(3)
C8 C9 C16 114.4(3)
C10 C9 H9 107.2
C8 C9 H9 107.2
C16 C9 H9 107.2
C11 C10 C9 106.4(3)
C11 C10 H10A 110.5
C9 C10 H10A 110.5
C11 C10 H10B 110.5
C9 C10 H10B 110.5
H10A C10 H10B 108.6
C12 C11 C10 110.0(3)
C12 C11 C14 83.7(2)
C10 C11 C14 117.6(3)
C12 C11 H11 114.0
C10 C11 H11 114.0
C14 C11 H11 114.0
C13 C12 N1 130.1(3)
C13 C12 C11 97.2(3)
N1 C12 C11 123.6(3)
C12 C13 C17 134.3(3)
C12 C13 C14 91.2(3)
C17 C13 C14 132.6(3)
C13 C14 C15 110.4(3)
C13 C14 C11 87.1(2)
C15 C14 C11 107.9(3)
C13 C14 H14 116.0
C15 C14 H14 116.0
C11 C14 H14 116.0
C16 C15 C14 112.8(3)
C16 C15 H15A 109.0
C14 C15 H15A 109.0
C16 C15 H15B 109.0
C14 C15 H15B 109.0
H15A C15 H15B 107.8
C15 C16 C9 114.9(3)
C15 C16 H16A 108.5
C9 C16 H16A 108.5
C15 C16 H16B 108.5
C9 C16 H16B 108.5
H16A C16 H16B 107.5
C22 C17 C18 117.6(3)
C22 C17 C13 121.2(3)
C18 C17 C13 121.2(3)
C19 C18 C17 120.8(3)
C19 C18 H18 119.6
C17 C18 H18 119.6
C20 C19 C18 121.8(4)
C20 C19 H19 119.1
C18 C19 H19 119.1
C19 C20 C23' 140.0(6)
C19 C20 C21 118.0(4)
C23' C20 C21 102.0(5)
C19 C20 C23 110.2(5)
C23' C20 C23 30.0(4)
C21 C20 C23 131.8(4)
C22 C21 C20 121.1(4)
C22 C21 H21 119.4
C20 C21 H21 119.4
C21 C22 C17 120.6(4)
C21 C22 H22 119.7
C17 C22 H22 119.7
O3 C23 O4 128.4(8)
O3 C23 C20 127.3(7)
O4 C23 C20 104.3(6)
O4 C24 H24A 109.5
O4 C24 H24B 109.5
H24A C24 H24B 109.5
O4 C24 H24C 109.5
H24A C24 H24C 109.5
H24B C24 H24C 109.5
O3' C23' O4' 120.8(8)
O3' C23' C20 135.1(8)
O4' C23' C20 104.1(7)
O4' C24' H24D 109.5
O4' C24' H24E 109.5
H24D C24' H24E 109.5
O4' C24' H24F 109.5
H24D C24' H24F 109.5
H24E C24' H24F 109.5
C12 N1 C8 109.7(2)
C12 N1 S1 120.6(2)
C8 N1 S1 119.4(2)
C23 O4 C24 112.2(7)
C23' O4' C24' 114.2(8)
O1 S1 O2 121.0(2)
O1 S1 N1 106.26(17)
O2 S1 N1 105.29(16)
O1 S1 C1 107.62(17)
O2 S1 C1 107.81(17)
N1 S1 C1 108.30(14)

loop_
_geom_bond_atom_site_label_1
_geom_bond_atom_site_label_2
_geom_bond_distance
C1 C7 1.373(5)
C1 C2 1.381(5)
C1 S1 1.755(3)
C2 C3 1.382(5)
C2 H2 0.9300
C3 C4 1.371(5)
C3 H3 0.9300
C4 C6 1.370(5)
C4 C5 1.510(5)
C5 H5A 0.9600
C5 H5B 0.9600
C5 H5C 0.9600
C6 C7 1.382(5)
C6 H6 0.9300
C7 H7 0.9300
C8 N1 1.507(4)
C8 C9 1.535(5)
C8 H8A 0.9700
C8 H8B 0.9700
C9 C10 1.526(4)
C9 C16 1.554(5)
C9 H9 0.9800
C10 C11 1.518(5)
C10 H10A 0.9700
C10 H10B 0.9700
C11 C12 1.499(4)
C11 C14 1.563(5)
C11 H11 0.9800
C12 C13 1.332(4)
C12 N1 1.423(4)
C13 C17 1.451(4)
C13 C14 1.522(4)
C14 C15 1.541(5)
C14 H14 0.9800
C15 C16 1.532(5)
C15 H15A 0.9700
C15 H15B 0.9700
C16 H16A 0.9700
C16 H16B 0.9700
C17 C22 1.391(5)
C17 C18 1.398(4)
C18 C19 1.371(5)
C18 H18 0.9300
C19 C20 1.366(5)
C19 H19 0.9300
C20 C23' 1.382(9)
C20 C21 1.390(6)
C20 C23 1.657(8)
C21 C22 1.381(6)
C21 H21 0.9300
C22 H22 0.9300
C23 O3 1.125(11)
C23 O4 1.280(9)
C24 O4 1.467(9)
C24 H24A 0.9600
C24 H24B 0.9600
C24 H24C 0.9600
C23' O3' 1.259(11)
C23' O4' 1.356(12)
C24' O4' 1.479(11)
C24' H24D 0.9600
C24' H24E 0.9600
C24' H24F 0.9600
N1 S1 1.629(3)
O1 S1 1.427(3)
O2 S1 1.428(3)
